data_1519065
loop_
_publ_author_name
'F. Kubel'
'H. Vollenkle'

_publ_section_title
;
 Hydrothermal synthesis and structure of the ordered modification of
 Pb7F12Br2
;
_journal_name_full 'Solid State Sciences'
_journal_page_first 193
_journal_page_last 196
_journal_volume 2
_journal_year 2000
_chemical_formula_sum 'Br2 F12 Pb7'
_chemical_formula_weight 1838.15
_space_group_IT_number 174
_symmetry_cell_setting hexagonal
_symmetry_Int_Tables_number 174
_symmetry_space_group_name_Hall 'P -6'
_symmetry_space_group_name_H-M 'P -6'
_cell_angle_alpha 90
_cell_angle_beta 90
_cell_angle_gamma 120
_cell_formula_units_Z 1
_cell_length_a 10.356(2)
_cell_length_b 10.356(2)
_cell_length_c 4.0224(8)
_cell_volume 373.59(13)
_diffrn_ambient_temperature 293
_diffrn_radiation_probe x-ray
_diffrn_radiation_type MoK\a
_diffrn_radiation_wavelength 0.71073
_exptl_absorpt_coefficient_mu 84.027
_exptl_crystal_density_diffrn 8.170
_exptl_crystal_F_000 752
_refine_ls_goodness_of_fit_ref 1.027
_refine_ls_number_parameters 45
_refine_ls_number_reflns 831
_refine_ls_R_factor_gt 0.028
_refine_ls_wR_factor_gt 0.059
_cod_data_source_file SSS-2000-2-193-196.cif
_cod_data_source_block Pb7F12Br2
_cod_original_cell_volume 373.59(19)
_cod_database_code 1519065

loop_
_symmetry_equiv_pos_site_id
_symmetry_equiv_pos_as_xyz
1 x,y,z
2 -x+y,-x,-z
3 -y,x-y,z
4 x,y,-z
5 -x+y,-x,z
6 -y,x-y,-z

loop_
_atom_site_aniso_label
_atom_site_aniso_U_11
_atom_site_aniso_U_22
_atom_site_aniso_U_33
_atom_site_aniso_U_23
_atom_site_aniso_U_13
_atom_site_aniso_U_12
Pb1 0.0130(10) 0.0130(10) 0.0170(10) 0.0000 0.0000 0.0060(10)
Pb2 0.0110(10) 0.0130(10) 0.0180(10) 0.0000 0.0000 0.0050(10)
Pb3 0.0140(10) 0.0140(10) 0.0860(10) 0.0000 0.0000 0.0070(10)
Br1 0.0150(10) 0.0150(10) 0.016(2) 0.0000 0.0000 0.0070(10)
Br2 0.0120(10) 0.0120(10) 0.020(2) 0.0000 0.0000 0.0060(10)
F1 0.018(5) 0.021(5) 0.031(9) 0.0000 0.0000 0.009(5)
F2 0.010(5) 0.070(11) 0.052(9) 0.0000 0.0000 0.023(7)
F3 0.011(4) 0.020(5) 0.018(5) 0.0000 0.0000 0.008(4)
F4 0.015(5) 0.021(5) 0.004(6) 0.0000 0.0000 0.007(4)

loop_
_atom_site_label
_atom_site_type_symbol
_atom_site_thermal_displace_type
_atom_site_fract_x
_atom_site_fract_y
_atom_site_fract_z
_atom_site_occupancy
_atom_site_U_iso_or_equiv
_atom_site_calc_flag
_atom_site_refinement_flags
_atom_site_disorder_assembly
_atom_site_disorder_group
Pb1 Pb Uani 0.39550(10) 0.28840(10) 0.50000 1.000 0.0146(6) . . . .
Pb2 Pb Uani 0.10030(10) 0.41010(10) 0.00000 1.000 0.0144(6) . . . .
Pb3 Pb Uani 0.00000 0.00000 0.00000 1.000 0.0380(6) . . . .
Br1 Br Uani 0.33333 0.66667 0.50000 1.000 0.0156(8) . . . .
Br2 Br Uani 0.66667 0.33333 0.00000 1.000 0.0147(8) . . . .
F1 F Uani 0.4247(12) 0.0402(14) 0.50000 1.000 0.024(4) . . . .
F2 F Uani 0.1271(14) 0.2109(17) 0.50000 1.000 0.043(5) . . . .
F3 F Uani 0.2760(11) 0.1159(12) 0.00000 1.000 0.016(3) . . . .
F4 F Uani 0.3847(12) 0.4310(13) 0.00000 1.000 0.014(3) . . . .

loop_
_geom_angle_atom_site_label_1
_geom_angle_atom_site_label_2
_geom_angle_atom_site_label_3
_geom_angle
_geom_angle_site_symmetry_1
_geom_angle_site_symmetry_2
_geom_angle_site_symmetry_3
_geom_angle_publ_flag
Br2 Pb1 F1 69.2(2) . . . yes
Br2 Pb1 F2 141.74(6) . . . yes
Br2 Pb1 F3 72.5(3) . . . yes
Br2 Pb1 F4 73.5(3) . . . yes
Br2 Pb1 Br2 75.30(2) . . 1_556 yes
Br2 Pb1 F3 131.2(3) . . 1_556 yes
Br2 Pb1 F4 133.4(3) . . 1_556 yes
Br2 Pb1 F1 69.7(3) . . 2_666 yes
F1 Pb1 F2 109.2(5) . . . yes
F1 Pb1 F3 65.6(3) . . . yes
F1 Pb1 F4 127.3(2) . . . yes
Br2 Pb1 F1 69.2(2) 1_556 . . yes
F1 Pb1 F3 65.6(3) . . 1_556 yes
F1 Pb1 F4 127.3(2) . . 1_556 yes
F1 Pb1 F1 127.4(5) . . 2_666 yes
F2 Pb1 F3 72.6(3) . . . yes
F2 Pb1 F4 79.6(4) . . . yes
Br2 Pb1 F2 141.74(6) 1_556 . . yes
F2 Pb1 F3 72.6(3) . . 1_556 yes
F2 Pb1 F4 79.6(4) . . 1_556 yes
F1 Pb1 F2 123.4(5) 2_666 . . yes
F3 Pb1 F4 68.7(3) . . . yes
Br2 Pb1 F3 131.2(3) 1_556 . . yes
F3 Pb1 F3 103.5(3) . . 1_556 yes
F3 Pb1 F4 152.2(4) . . 1_556 yes
F1 Pb1 F3 128.1(2) 2_666 . . yes
Br2 Pb1 F4 133.4(3) 1_556 . . yes
F3 Pb1 F4 152.2(4) 1_556 . . yes
F4 Pb1 F4 105.3(3) . . 1_556 yes
F1 Pb1 F4 67.4(3) 2_666 . . yes
Br2 Pb1 F3 72.5(3) 1_556 . 1_556 yes
Br2 Pb1 F4 73.5(3) 1_556 . 1_556 yes
Br2 Pb1 F1 69.7(3) 1_556 . 2_666 yes
F3 Pb1 F4 68.7(3) 1_556 . 1_556 yes
F1 Pb1 F3 128.1(2) 2_666 . 1_556 yes
F1 Pb1 F4 67.4(3) 2_666 . 1_556 yes
Br1 Pb2 F2 82.0(3) . . . yes
Br1 Pb2 F4 67.63(18) . . . yes
Br1 Pb2 Br1 76.66(2) . . 1_554 yes
Br1 Pb2 F2 134.0(3) . . 1_554 yes
Br1 Pb2 F4 71.9(3) . . 2_565 yes
Br1 Pb2 F1 140.0(4) . . 3_554 yes
Br1 Pb2 F1 74.6(4) . . 3_555 yes
Br1 Pb2 F3 141.61(2) . . 3_555 yes
F2 Pb2 F4 66.6(3) . . . yes
Br1 Pb2 F2 134.0(3) 1_554 . . yes
F2 Pb2 F2 84.5(3) . . 1_554 yes
F2 Pb2 F4 137.5(2) . . 2_565 yes
F1 Pb2 F2 137.9(5) 3_554 . . yes
F1 Pb2 F2 67.9(4) 3_555 . . yes
F2 Pb2 F3 67.6(4) . . 3_555 yes
Br1 Pb2 F4 67.63(18) 1_554 . . yes
F2 Pb2 F4 66.6(3) 1_554 . . yes
F4 Pb2 F4 127.6(5) . . 2_565 yes
F1 Pb2 F4 123.5(3) 3_554 . . yes
F1 Pb2 F4 123.5(3) 3_555 . . yes
F3 Pb2 F4 116.6(4) 3_555 . . yes
Br1 Pb2 F2 82.0(3) 1_554 . 1_554 yes
Br1 Pb2 F4 71.9(3) 1_554 . 2_565 yes
Br1 Pb2 F1 74.6(4) 1_554 . 3_554 yes
Br1 Pb2 F1 140.0(4) 1_554 . 3_555 yes
Br1 Pb2 F3 141.61(2) 1_554 . 3_555 yes
F2 Pb2 F4 137.5(2) 1_554 . 2_565 yes
F1 Pb2 F2 67.9(4) 3_554 . 1_554 yes
F1 Pb2 F2 137.9(5) 3_555 . 1_554 yes
F2 Pb2 F3 67.6(4) 1_554 . 3_555 yes
F1 Pb2 F4 73.1(4) 3_554 . 2_565 yes
F1 Pb2 F4 73.1(4) 3_555 . 2_565 yes
F3 Pb2 F4 115.8(5) 3_555 . 2_565 yes
F1 Pb2 F1 112.6(5) 3_554 . 3_555 yes
F1 Pb2 F3 72.6(4) 3_554 . 3_555 yes
F1 Pb2 F3 72.6(4) 3_555 . 3_555 yes
F2 Pb3 F3 69.0(4) . . . yes
F2 Pb3 F2 93.1(3) . . 1_554 yes
F2 Pb3 F2 139.8(5) . . 2_555 yes
F2 Pb3 F3 133.4(2) . . 2_555 yes
F2 Pb3 F2 73.1(4) . . 2_556 yes
F2 Pb3 F2 139.8(5) . . 3_554 yes
F2 Pb3 F2 73.1(4) . . 3_555 yes
F2 Pb3 F3 70.8(4) . . 3_555 yes
F2 Pb3 F3 69.0(4) 1_554 . . yes
F2 Pb3 F3 70.8(4) 2_555 . . yes
F3 Pb3 F3 120.0(5) . . 2_555 yes
F2 Pb3 F3 70.8(4) 2_556 . . yes
F2 Pb3 F3 133.4(3) 3_554 . . yes
F2 Pb3 F3 133.4(3) 3_555 . . yes
F3 Pb3 F3 120.0(4) . . 3_555 yes
F2 Pb3 F2 73.1(4) 1_554 . 2_555 yes
F2 Pb3 F3 133.4(2) 1_554 . 2_555 yes
F2 Pb3 F2 139.8(5) 1_554 . 2_556 yes
F2 Pb3 F2 73.1(4) 1_554 . 3_554 yes
F2 Pb3 F2 139.8(5) 1_554 . 3_555 yes
F2 Pb3 F3 70.8(4) 1_554 . 3_555 yes
F2 Pb3 F3 69.0(4) 2_555 . 2_555 yes
F2 Pb3 F2 93.1(4) 2_555 . 2_556 yes
F2 Pb3 F2 73.1(5) 2_555 . 3_554 yes
F2 Pb3 F2 139.8(5) 2_555 . 3_555 yes
F2 Pb3 F3 133.5(3) 2_555 . 3_555 yes
F2 Pb3 F3 69.0(4) 2_556 . 2_555 yes
F2 Pb3 F3 70.8(4) 3_554 . 2_555 yes
F2 Pb3 F3 70.8(4) 3_555 . 2_555 yes
F3 Pb3 F3 120.0(5) 2_555 . 3_555 yes
F2 Pb3 F2 139.8(5) 2_556 . 3_554 yes
F2 Pb3 F2 73.1(5) 2_556 . 3_555 yes
F2 Pb3 F3 133.5(3) 2_556 . 3_555 yes
F2 Pb3 F2 93.1(4) 3_554 . 3_555 yes
F2 Pb3 F3 69.0(4) 3_554 . 3_555 yes
F2 Pb3 F3 69.0(4) 3_555 . 3_555 yes
Pb2 Br1 Pb2 76.66(1) . . 1_556 yes
Pb2 Br1 Pb2 85.59(2) . . 2_565 yes
Pb2 Br1 Pb2 133.81(3) . . 2_566 yes
Pb2 Br1 Pb2 85.59(2) . . 3_665 yes
Pb2 Br1 Pb2 133.81(3) . . 3_666 yes
Pb2 Br1 Pb2 133.81(3) 1_556 . 2_565 yes
Pb2 Br1 Pb2 85.59(2) 1_556 . 2_566 yes
Pb2 Br1 Pb2 133.81(3) 1_556 . 3_665 yes
Pb2 Br1 Pb2 85.59(2) 1_556 . 3_666 yes
Pb2 Br1 Pb2 76.66(2) 2_565 . 2_566 yes
Pb2 Br1 Pb2 85.59(3) 2_565 . 3_665 yes
Pb2 Br1 Pb2 133.81(3) 2_565 . 3_666 yes
Pb2 Br1 Pb2 133.81(3) 2_566 . 3_665 yes
Pb2 Br1 Pb2 85.59(3) 2_566 . 3_666 yes
Pb2 Br1 Pb2 76.66(2) 3_665 . 3_666 yes
Pb1 Br2 Pb1 75.30(2) . . 1_554 yes
Pb1 Br2 Pb1 133.36(3) . . 2_665 yes
Pb1 Br2 Pb1 86.58(3) . . 2_666 yes
Pb1 Br2 Pb1 133.36(3) . . 3_654 yes
Pb1 Br2 Pb1 86.58(2) . . 3_655 yes
Pb1 Br2 Pb1 86.58(3) 1_554 . 2_665 yes
Pb1 Br2 Pb1 133.36(3) 1_554 . 2_666 yes
Pb1 Br2 Pb1 86.58(2) 1_554 . 3_654 yes
Pb1 Br2 Pb1 133.36(3) 1_554 . 3_655 yes
Pb1 Br2 Pb1 75.30(2) 2_665 . 2_666 yes
Pb1 Br2 Pb1 86.58(2) 2_665 . 3_654 yes
Pb1 Br2 Pb1 133.36(3) 2_665 . 3_655 yes
Pb1 Br2 Pb1 133.36(3) 2_666 . 3_654 yes
Pb1 Br2 Pb1 86.58(2) 2_666 . 3_655 yes
Pb1 Br2 Pb1 75.30(2) 3_654 . 3_655 yes
Pb1 F1 Pb2 108.3(4) . . 2_555 yes
Pb1 F1 Pb2 108.3(4) . . 2_556 yes
Pb1 F1 Pb1 112.6(5) . . 3_655 yes
Pb2 F1 Pb2 112.6(5) 2_555 . 2_556 yes
Pb1 F1 Pb2 107.6(4) 3_655 . 2_555 yes
Pb1 F1 Pb2 107.6(4) 3_655 . 2_556 yes
Pb1 F2 Pb2 104.6(4) . . . yes
Pb1 F2 Pb3 105.6(5) . . . yes
Pb1 F2 Pb2 104.6(4) . . 1_556 yes
Pb1 F2 Pb3 105.6(5) . . 1_556 yes
Pb2 F2 Pb3 83.35(16) . . . yes
Pb2 F2 Pb2 84.5(4) . . 1_556 yes
Pb2 F2 Pb3 149.4(6) . . 1_556 yes
Pb2 F2 Pb3 149.4(6) 1_556 . . yes
Pb3 F2 Pb3 93.1(5) . . 1_556 yes
Pb2 F2 Pb3 83.35(16) 1_556 . 1_556 yes
Pb1 F3 Pb3 112.0(3) . . . yes
Pb1 F3 Pb1 103.5(4) . . 1_554 yes
Pb1 F3 Pb2 113.6(3) . . 2_555 yes
Pb1 F3 Pb3 112.0(3) 1_554 . . yes
Pb2 F3 Pb3 102.4(4) 2_555 . . yes
Pb1 F3 Pb2 113.6(3) 1_554 . 2_555 yes
Pb1 F4 Pb2 107.6(3) . . . yes
Pb1 F4 Pb1 105.3(4) . . 1_554 yes
Pb1 F4 Pb2 111.8(4) . . 3_665 yes
Pb1 F4 Pb2 107.6(3) 1_554 . . yes
Pb2 F4 Pb2 112.4(5) . . 3_665 yes
Pb1 F4 Pb2 111.8(4) 1_554 . 3_665 yes

loop_
_geom_bond_atom_site_label_1
_geom_bond_atom_site_label_2
_geom_bond_distance
_geom_bond_site_symmetry_1
_geom_bond_site_symmetry_2
_geom_bond_publ_flag
Pb1 Br2 3.2925(11) . . yes
Pb1 F1 2.734(13) . . yes
Pb1 F2 2.478(17) . . yes
Pb1 F3 2.561(7) . . yes
Pb1 F4 2.531(8) . . yes
Pb1 Br2 3.2925(11) . 1_556 yes
Pb1 F3 2.561(7) . 1_556 yes
Pb1 F4 2.531(8) . 1_556 yes
Pb1 F1 2.692(12) . 2_666 yes
Pb2 Br1 3.2429(10) . . yes
Pb2 F2 2.992(12) . . yes
Pb2 F4 2.843(14) . . yes
Pb2 Br1 3.2429(10) . 1_554 yes
Pb2 F2 2.992(12) . 1_554 yes
Pb2 F4 2.453(15) . 2_565 yes
Pb2 F1 2.418(10) . 3_554 yes
Pb2 F1 2.418(10) . 3_555 yes
Pb2 F3 2.433(14) . 3_555 yes
Pb3 F2 2.770(11) . . yes
Pb3 F3 2.486(13) . . yes
Pb3 F2 2.770(11) . 1_554 yes
Pb3 F2 2.771(13) . 2_555 yes
Pb3 F3 2.486(10) . 2_555 yes
Pb3 F2 2.771(13) . 2_556 yes
Pb3 F2 2.770(14) . 3_554 yes
Pb3 F2 2.770(14) . 3_555 yes
Pb3 F3 2.486(15) . 3_555 yes

loop_
_geom_torsion_atom_site_label_1
_geom_torsion_atom_site_label_2
_geom_torsion_atom_site_label_3
_geom_torsion_atom_site_label_4
_geom_torsion
_geom_torsion_site_symmetry_1
_geom_torsion_site_symmetry_2
_geom_torsion_site_symmetry_3
_geom_torsion_site_symmetry_4
_geom_torsion_publ_flag
Br2 Pb1 F2 Pb2 -55.5(7) . . . . no
F1 Pb1 F2 Pb2 -136.0(3) . . . . no
F3 Pb1 F2 Pb2 -80.6(3) . . . . no
F4 Pb1 F2 Pb2 -9.9(3) . . . . no
Br2 Pb1 F2 Pb3 31.6(8) . . . . no
F1 Pb1 F2 Pb3 -48.9(3) . . . . no
F3 Pb1 F2 Pb3 6.5(3) . . . . no
F4 Pb1 F2 Pb3 77.2(3) . . . . no
F1 Pb1 F3 Pb3 113.9(4) . . . . no
F2 Pb1 F3 Pb3 -7.5(4) . . . . no
F4 Pb1 F3 Pb3 -92.8(5) . . . . no
Br2 Pb1 F3 Pb3 -171.5(4) . . . . no
Br2 Pb1 F4 Pb2 163.1(3) . . . . no
F1 Pb1 F4 Pb2 116.9(5) . . . . no
F3 Pb1 F4 Pb2 85.9(4) . . . . no
F2 Pb1 F4 Pb2 10.6(4) . . . . no
F4 Pb2 F2 Pb3 -95.0(3) . . . . no
F4 Pb2 F2 Pb1 9.4(3) . . . . no
Br1 Pb2 F2 Pb3 -164.1(3) . . . . no
Br1 Pb2 F2 Pb1 -59.6(3) . . . . no
Br1 Pb2 F4 Pb1 81.4(2) . . . . no
F2 Pb2 F4 Pb1 -9.4(3) . . . . no
F3 Pb3 F2 Pb1 -6.8(3) . . . . no
F3 Pb3 F2 Pb2 96.6(3) . . . . no
F2 Pb3 F3 Pb1 6.8(4) . . . . no
